data_4348764
loop_
_publ_author_name
'Kumar, Sreedhar V.'
'Scottwell, Syn\/ove \/O'
'Waugh, Emily'
'McAdam, C. John'
'Hanton, Lyall R.'
'Brooks, Heather J. L.'
'Crowley, James D.'

_publ_section_title
;
 Antimicrobial Properties of Tris(homoleptic) Ruthenium(II)
 2-Pyridyl-1,2,3-triazole &quot;Click&quot; Complexes against Pathogenic
 Bacteria, Including Methicillin-Resistant Staphylococcus aureus (MRSA).
;
_journal_issue 19
_journal_name_full 'Inorganic chemistry'
_journal_page_first 9767
_journal_page_last 9777
_journal_paper_doi 10.1021/acs.inorgchem.6b01574
_journal_volume 55
_journal_year 2016
_chemical_formula_sum 'C39 H54 F12 N12 P2 Ru'
_chemical_formula_weight 1081.95
_space_group_IT_number 14
_space_group_name_Hall '-P 2yn'
_space_group_name_H-M_alt 'P 1 21/n 1'
_symmetry_cell_setting monoclinic
_symmetry_space_group_name_H-M 'P 1 21/n 1'
_atom_sites_solution_hydrogens geom
_atom_sites_solution_primary direct
_atom_sites_solution_secondary difmap
_audit_creation_method SHELXL-97
_cell_angle_alpha 90.000
_cell_angle_beta 99.997(5)
_cell_angle_gamma 90.000
_cell_formula_units_Z 4
_cell_length_a 11.256(5)
_cell_length_b 24.610(3)
_cell_length_c 17.351(2)
_cell_measurement_reflns_used 35362
_cell_measurement_temperature 90(2)
_cell_measurement_theta_max 74.3330
_cell_measurement_theta_min 4.3380
_cell_volume 4733(2)
_computing_cell_refinement CrysAlisPro
_computing_data_collection CrysAlisPro
_computing_data_reduction CrysAlisPro
_computing_molecular_graphics 'Bruker SHELXTL'
_computing_publication_material 'Bruker SHELXTL'
_computing_structure_refinement 'SHELXL-97 (Sheldrick, 2008)'
_computing_structure_solution 'SHELXS-97 (Sheldrick, 2008)'
_diffrn_ambient_temperature 90(2)
_diffrn_detector_area_resol_mean 5.1725
_diffrn_measured_fraction_theta_full 1.000
_diffrn_measured_fraction_theta_max 1.000
_diffrn_measurement_device_type 'SuperNova, Dual, Cu at zero, Atlas'
_diffrn_measurement_method '\w scans'
_diffrn_radiation_monochromator graphite
_diffrn_radiation_source 'fine-focus sealed tube'
_diffrn_radiation_type CuK\a
_diffrn_radiation_wavelength 1.54184
_diffrn_reflns_av_R_equivalents 0.0910
_diffrn_reflns_av_sigmaI/netI 0.0378
_diffrn_reflns_limit_h_max 13
_diffrn_reflns_limit_h_min -13
_diffrn_reflns_limit_k_max 29
_diffrn_reflns_limit_k_min -29
_diffrn_reflns_limit_l_max 20
_diffrn_reflns_limit_l_min -21
_diffrn_reflns_number 59673
_diffrn_reflns_theta_full 69.00
_diffrn_reflns_theta_max 69.00
_diffrn_reflns_theta_min 3.15
_exptl_absorpt_coefficient_mu 4.128
_exptl_absorpt_correction_T_max 1.00000
_exptl_absorpt_correction_T_min 0.65005
_exptl_absorpt_correction_type multi-scan
_exptl_absorpt_process_details CrysAlisPro
_exptl_crystal_colour yellow
_exptl_crystal_density_diffrn 1.518
_exptl_crystal_density_method 'not measured'
_exptl_crystal_description Hexagonal
_exptl_crystal_F_000 2216
_exptl_crystal_size_max 0.26
_exptl_crystal_size_mid 0.21
_exptl_crystal_size_min 0.19
_refine_diff_density_max 1.447
_refine_diff_density_min -0.932
_refine_diff_density_rms 0.089
_refine_ls_extinction_method none
_refine_ls_goodness_of_fit_ref 1.031
_refine_ls_hydrogen_treatment mixed
_refine_ls_matrix_type full
_refine_ls_number_parameters 595
_refine_ls_number_reflns 8802
_refine_ls_number_restraints 0
_refine_ls_restrained_S_all 1.031
_refine_ls_R_factor_all 0.0416
_refine_ls_R_factor_gt 0.0390
_refine_ls_shift/su_max 0.002
_refine_ls_shift/su_mean 0.000
_refine_ls_structure_factor_coef Fsqd
_refine_ls_weighting_details 'calc w=1/[\s^2^(Fo^2^)+(0.0593P)^2^+5.3831P] where P=(Fo^2^+2Fc^2^)/3'
_refine_ls_weighting_scheme calc
_refine_ls_wR_factor_gt 0.1002
_refine_ls_wR_factor_ref 0.1031
_reflns_number_gt 8179
_reflns_number_total 8802
_reflns_threshold_expression >2\s(I)
_cod_data_source_file ic6b01574_si_002.cif
_cod_data_source_block vsk195mer
_cod_original_cell_volume 4733(3)
_cod_database_code 4348764

loop_
_symmetry_equiv_pos_as_xyz
'x, y, z'
'-x+1/2, y+1/2, -z+1/2'
'-x, -y, -z'
'x-1/2, -y-1/2, z-1/2'

loop_
_atom_site_label
_atom_site_type_symbol
_atom_site_fract_x
_atom_site_fract_y
_atom_site_fract_z
_atom_site_U_iso_or_equiv
_atom_site_adp_type
_atom_site_occupancy
_atom_site_symmetry_multiplicity
_atom_site_calc_flag
_atom_site_refinement_flags
Ru1 Ru -0.044439(15) 0.146708(7) 0.696931(10) 0.01164(8) Uani 1 1 d .
P2 P -0.02538(6) 0.12711(3) 1.05834(4) 0.01885(14) Uani 1 1 d .
P1 P -0.01124(6) 0.35846(3) 0.93808(4) 0.01943(15) Uani 1 1 d .
F21 F -0.09160(15) 0.10207(6) 1.12478(9) 0.0273(4) Uani 1 1 d .
F24 F 0.04198(16) 0.15155(7) 0.99201(10) 0.0283(4) Uani 1 1 d .
F22 F -0.02330(19) 0.18553(7) 1.09862(13) 0.0429(5) Uani 1 1 d .
F12 F -0.02930(18) 0.41558(8) 0.97794(15) 0.0501(6) Uani 1 1 d .
F25 F -0.0258(2) 0.06876(7) 1.01841(11) 0.0400(5) Uani 1 1 d .
F16 F 0.12968(16) 0.35982(7) 0.97327(12) 0.0343(4) Uani 1 1 d .
F26 F 0.10286(17) 0.11425(10) 1.11068(11) 0.0431(5) Uani 1 1 d .
F13 F -0.15267(17) 0.35843(9) 0.90425(14) 0.0449(5) Uani 1 1 d .
F23 F -0.15294(18) 0.14029(9) 1.00732(13) 0.0468(5) Uani 1 1 d .
F15 F 0.00703(19) 0.30133(9) 0.89979(16) 0.0575(7) Uani 1 1 d .
N12 N 0.14141(19) 0.06104(8) 0.88691(12) 0.0167(4) Uani 1 1 d .
F11 F -0.0380(2) 0.32835(11) 1.01384(15) 0.0629(7) Uani 1 1 d .
N9 N -0.16138(18) 0.08056(8) 0.69174(11) 0.0142(4) Uani 1 1 d .
N8 N 0.15362(19) 0.07560(9) 0.54491(12) 0.0179(4) Uani 1 1 d .
N1 N -0.15502(19) 0.19182(8) 0.75784(12) 0.0155(4) Uani 1 1 d .
N3 N -0.1332(2) 0.19709(9) 0.53585(12) 0.0180(4) Uani 1 1 d .
F14 F 0.0147(2) 0.38886(12) 0.86257(14) 0.0620(7) Uani 1 1 d .
N11 N 0.13686(19) 0.10585(8) 0.84159(12) 0.0166(4) Uani 1 1 d .
N5 N 0.08549(19) 0.20734(8) 0.70146(12) 0.0160(4) Uani 1 1 d .
N4 N -0.2108(2) 0.23749(9) 0.51032(13) 0.0202(4) Uani 1 1 d .
N2 N -0.14128(18) 0.19090(8) 0.61000(12) 0.0148(4) Uani 1 1 d .
N7 N 0.06299(19) 0.07011(8) 0.58554(12) 0.0159(4) Uani 1 1 d .
C21 C 0.1916(2) 0.02800(10) 0.50335(15) 0.0199(5) Uani 1 1 d .
H21A H 0.2234 0.0401 0.4578 0.024 Uiso 1 1 calc R
H21B H 0.1223 0.0050 0.4856 0.024 Uiso 1 1 calc R
C11 C 0.0094(4) 0.36015(14) 0.3552(2) 0.0412(8) Uani 1 1 d .
H11A H -0.0159 0.3921 0.3809 0.049 Uiso 1 1 calc R
H11B H 0.0819 0.3463 0.3877 0.049 Uiso 1 1 calc R
N10 N 0.03759(18) 0.10083(8) 0.78932(12) 0.0147(4) Uani 1 1 d .
C18 C 0.1662(2) 0.20112(10) 0.65199(14) 0.0180(5) Uani 1 1 d .
C6 C -0.2223(2) 0.22678(10) 0.63143(15) 0.0164(5) Uani 1 1 d .
C23 C 0.2502(2) -0.02508(11) 0.63181(15) 0.0203(5) Uani 1 1 d .
H23A H 0.2250 0.0057 0.6600 0.024 Uiso 1 1 calc R
H23B H 0.3196 -0.0414 0.6645 0.024 Uiso 1 1 calc R
N6 N 0.06307(18) 0.11585(8) 0.62513(12) 0.0147(4) Uani 1 1 d .
C15 C 0.1753(3) 0.29357(11) 0.73938(16) 0.0232(5) Uani 1 1 d .
H15 H 0.1775 0.3246 0.7702 0.028 Uiso 1 1 calc R
C30 C -0.1984(2) -0.00544(11) 0.74969(15) 0.0209(5) Uani 1 1 d .
H30 H -0.1744 -0.0317 0.7878 0.025 Uiso 1 1 calc R
C32 C -0.0202(2) 0.05316(10) 0.80066(14) 0.0165(5) Uani 1 1 d .
C28 C -0.3352(2) 0.02754(11) 0.63861(14) 0.0191(5) Uani 1 1 d .
H28 H -0.4047 0.0237 0.6013 0.023 Uiso 1 1 calc R
C22 C 0.2878(2) -0.00458(11) 0.55676(16) 0.0221(5) Uani 1 1 d .
H22A H 0.3101 -0.0356 0.5278 0.027 Uiso 1 1 calc R
H22B H 0.3590 0.0180 0.5706 0.027 Uiso 1 1 calc R
C19 C 0.1524(2) 0.14941(10) 0.61038(15) 0.0166(5) Uani 1 1 d .
C2 C -0.2249(3) 0.22462(11) 0.87211(16) 0.0245(6) Uani 1 1 d .
H2 H -0.2207 0.2231 0.9261 0.029 Uiso 1 1 calc R
C36 C 0.3610(3) -0.01440(11) 0.89327(16) 0.0246(6) Uani 1 1 d .
H36A H 0.4176 0.0145 0.8881 0.030 Uiso 1 1 calc R
H36B H 0.3024 -0.0157 0.8452 0.030 Uiso 1 1 calc R
C31 C -0.1309(2) 0.04135(10) 0.74684(14) 0.0155(5) Uani 1 1 d .
C1 C -0.1541(2) 0.19065(10) 0.83557(15) 0.0180(5) Uani 1 1 d .
H1 H -0.1037 0.1660 0.8659 0.022 Uiso 1 1 calc R
C4 C -0.3054(2) 0.26197(11) 0.74763(16) 0.0220(5) Uani 1 1 d .
H4 H -0.3571 0.2858 0.7165 0.026 Uiso 1 1 calc R
C17 C 0.2519(3) 0.24021(11) 0.64407(16) 0.0249(6) Uani 1 1 d .
H17 H 0.3058 0.2348 0.6098 0.030 Uiso 1 1 calc R
C33 C 0.0472(2) 0.02799(10) 0.86434(15) 0.0180(5) Uani 1 1 d .
H33 H 0.0309 -0.0049 0.8869 0.022 Uiso 1 1 calc R
C35 C 0.2962(2) -0.00108(11) 0.96075(16) 0.0219(5) Uani 1 1 d .
H35A H 0.3534 -0.0035 1.0094 0.026 Uiso 1 1 calc R
H35B H 0.2339 -0.0280 0.9625 0.026 Uiso 1 1 calc R
C8 C -0.2102(3) 0.25889(12) 0.43128(16) 0.0278(6) Uani 1 1 d .
H8A H -0.2835 0.2794 0.4138 0.033 Uiso 1 1 calc R
H8B H -0.2078 0.2290 0.3952 0.033 Uiso 1 1 calc R
C16 C 0.2561(3) 0.28754(12) 0.68782(17) 0.0274(6) Uani 1 1 d .
H16 H 0.3117 0.3147 0.6828 0.033 Uiso 1 1 calc R
C24 C 0.1479(3) -0.06663(11) 0.61814(15) 0.0231(5) Uani 1 1 d .
H24A H 0.0810 -0.0517 0.5815 0.028 Uiso 1 1 calc R
H24B H 0.1756 -0.0990 0.5946 0.028 Uiso 1 1 calc R
C5 C -0.2315(2) 0.22729(10) 0.71416(14) 0.0157(5) Uani 1 1 d .
C34 C 0.2389(2) 0.05508(11) 0.95509(15) 0.0219(5) Uani 1 1 d .
H34A H 0.2066 0.0621 1.0024 0.026 Uiso 1 1 calc R
H34B H 0.3007 0.0821 0.9518 0.026 Uiso 1 1 calc R
C14 C 0.0915(2) 0.25306(10) 0.74461(15) 0.0188(5) Uani 1 1 d .
H14 H 0.0376 0.2576 0.7791 0.023 Uiso 1 1 calc R
C39 C 0.5825(3) -0.12899(15) 0.8530(2) 0.0395(8) Uani 1 1 d .
H39A H 0.6253 -0.1334 0.8101 0.059 Uiso 1 1 calc R
H39B H 0.5337 -0.1605 0.8568 0.059 Uiso 1 1 calc R
H39C H 0.6392 -0.1246 0.9007 0.059 Uiso 1 1 calc R
C10 C -0.0900(3) 0.31680(13) 0.35059(18) 0.0329(7) Uani 1 1 d .
H10A H -0.1665 0.3324 0.3263 0.039 Uiso 1 1 calc R
H10B H -0.0717 0.2869 0.3182 0.039 Uiso 1 1 calc R
C20 C 0.2117(2) 0.12321(11) 0.55824(15) 0.0194(5) Uani 1 1 d .
H20 H 0.2772 0.1356 0.5371 0.023 Uiso 1 1 calc R
C7 C -0.2683(2) 0.25693(11) 0.56655(15) 0.0195(5) Uani 1 1 d .
H7 H -0.3258 0.2844 0.5623 0.023 Uiso 1 1 calc R
C27 C -0.2634(2) 0.07324(10) 0.63878(14) 0.0168(5) Uani 1 1 d .
H27 H -0.2862 0.0999 0.6011 0.020 Uiso 1 1 calc R
C25 C 0.1039(3) -0.08241(12) 0.69304(17) 0.0261(6) Uani 1 1 d .
H25A H 0.0731 -0.0503 0.7154 0.031 Uiso 1 1 calc R
H25B H 0.1715 -0.0960 0.7305 0.031 Uiso 1 1 calc R
C29 C -0.3027(2) -0.01254(11) 0.69454(16) 0.0212(5) Uani 1 1 d .
H29 H -0.3497 -0.0435 0.6951 0.025 Uiso 1 1 calc R
C3 C -0.3014(3) 0.26073(11) 0.82797(17) 0.0250(6) Uani 1 1 d .
H3 H -0.3497 0.2839 0.8515 0.030 Uiso 1 1 calc R
C9 C -0.1003(3) 0.29560(12) 0.43147(17) 0.0301(6) Uani 1 1 d .
H9A H -0.1054 0.3262 0.4660 0.036 Uiso 1 1 calc R
H9B H -0.0278 0.2754 0.4523 0.036 Uiso 1 1 calc R
C37 C 0.4296(3) -0.06857(11) 0.90348(17) 0.0254(6) Uani 1 1 d .
H37A H 0.4835 -0.0685 0.9536 0.031 Uiso 1 1 calc R
H37B H 0.3722 -0.0979 0.9041 0.031 Uiso 1 1 calc R
C26 C 0.0053(3) -0.12555(14) 0.6798(2) 0.0357(7) Uani 1 1 d .
H26A H -0.0199 -0.1338 0.7286 0.054 Uiso 1 1 calc R
H26B H 0.0360 -0.1579 0.6593 0.054 Uiso 1 1 calc R
H26C H -0.0622 -0.1122 0.6433 0.054 Uiso 1 1 calc R
C12 C 0.0396(4) 0.37696(19) 0.2773(3) 0.0535(10) Uani 1 1 d .
H12A H 0.1094 0.4007 0.2860 0.064 Uiso 1 1 calc R
H12B H 0.0603 0.3450 0.2499 0.064 Uiso 1 1 calc R
C13 C -0.0625(4) 0.40553(19) 0.2279(3) 0.0546(10) Uani 1 1 d .
H13A H -0.0391 0.4162 0.1794 0.082 Uiso 1 1 calc R
H13B H -0.0835 0.4372 0.2549 0.082 Uiso 1 1 calc R
H13C H -0.1308 0.3816 0.2174 0.082 Uiso 1 1 calc R
C38 C 0.5023(3) -0.07905(14) 0.83915(19) 0.0369(7) Uani 1 1 d .
H38A H 0.5523 -0.0476 0.8344 0.044 Uiso 1 1 calc R
H38B H 0.4472 -0.0833 0.7899 0.044 Uiso 1 1 calc R

loop_
_atom_site_aniso_label
_atom_site_aniso_U_11
_atom_site_aniso_U_22
_atom_site_aniso_U_33
_atom_site_aniso_U_23
_atom_site_aniso_U_13
_atom_site_aniso_U_12
Ru1 0.01647(11) 0.00862(11) 0.01142(11) 0.00083(6) 0.00689(7) 0.00089(6)
P2 0.0267(3) 0.0147(3) 0.0165(3) 0.0008(2) 0.0077(3) -0.0024(2)
P1 0.0217(3) 0.0189(3) 0.0196(3) -0.0043(2) 0.0091(3) -0.0021(2)
F21 0.0403(9) 0.0215(8) 0.0248(8) 0.0013(6) 0.0186(7) -0.0016(7)
F24 0.0391(9) 0.0251(8) 0.0234(8) 0.0029(6) 0.0125(7) -0.0115(7)
F22 0.0572(12) 0.0216(9) 0.0594(13) -0.0136(8) 0.0363(10) -0.0115(8)
F12 0.0400(11) 0.0265(10) 0.0825(16) -0.0280(10) 0.0067(10) 0.0063(8)
F25 0.0716(13) 0.0211(9) 0.0364(10) -0.0082(7) 0.0349(10) -0.0125(9)
F16 0.0272(9) 0.0286(9) 0.0444(11) -0.0072(8) -0.0015(8) 0.0055(7)
F26 0.0324(9) 0.0696(14) 0.0269(9) 0.0116(9) 0.0039(7) 0.0075(9)
F13 0.0228(9) 0.0579(13) 0.0544(13) -0.0182(10) 0.0075(9) -0.0079(8)
F23 0.0329(10) 0.0602(14) 0.0450(12) 0.0261(10) 0.0005(9) -0.0055(9)
F15 0.0428(11) 0.0448(12) 0.0903(18) -0.0472(12) 0.0267(11) -0.0121(9)
N12 0.0209(10) 0.0129(10) 0.0163(10) 0.0017(8) 0.0038(8) 0.0011(8)
F11 0.0694(15) 0.0670(16) 0.0656(15) 0.0377(13) 0.0482(13) 0.0309(13)
N9 0.0178(9) 0.0139(10) 0.0125(9) -0.0014(7) 0.0075(7) 0.0022(8)
N8 0.0224(10) 0.0181(11) 0.0163(10) 0.0001(8) 0.0119(8) 0.0026(8)
N1 0.0205(10) 0.0119(9) 0.0154(10) 0.0001(8) 0.0071(8) -0.0013(8)
N3 0.0246(10) 0.0151(10) 0.0158(10) 0.0040(8) 0.0079(8) 0.0007(8)
F14 0.0444(12) 0.100(2) 0.0457(12) 0.0415(13) 0.0202(10) 0.0116(12)
N11 0.0192(10) 0.0151(10) 0.0159(10) 0.0019(8) 0.0039(8) 0.0009(8)
N5 0.0223(10) 0.0117(10) 0.0150(10) 0.0031(8) 0.0057(8) 0.0025(8)
N4 0.0255(11) 0.0185(11) 0.0168(10) 0.0042(8) 0.0042(8) 0.0021(9)
N2 0.0197(10) 0.0114(9) 0.0154(10) -0.0023(7) 0.0090(8) -0.0009(8)
N7 0.0209(10) 0.0140(10) 0.0153(10) -0.0021(8) 0.0098(8) 0.0018(8)
C21 0.0300(13) 0.0148(12) 0.0180(12) -0.0019(9) 0.0127(10) 0.0044(10)
C11 0.053(2) 0.0327(17) 0.042(2) 0.0059(14) 0.0212(17) 0.0002(15)
N10 0.0195(10) 0.0121(10) 0.0151(9) -0.0005(8) 0.0105(8) -0.0010(7)
C18 0.0239(12) 0.0154(12) 0.0165(11) 0.0019(9) 0.0088(10) 0.0001(10)
C6 0.0198(11) 0.0127(11) 0.0180(12) -0.0003(9) 0.0066(9) 0.0008(9)
C23 0.0236(12) 0.0182(12) 0.0200(12) 0.0014(10) 0.0066(10) 0.0032(10)
N6 0.0186(10) 0.0107(9) 0.0153(10) 0.0020(7) 0.0043(8) 0.0009(8)
C15 0.0331(14) 0.0135(12) 0.0236(13) -0.0033(10) 0.0063(11) -0.0036(10)
C30 0.0280(13) 0.0154(12) 0.0206(12) 0.0024(10) 0.0084(10) -0.0032(10)
C32 0.0217(12) 0.0120(11) 0.0173(11) 0.0001(9) 0.0080(9) -0.0008(9)
C28 0.0198(12) 0.0240(13) 0.0149(11) -0.0047(10) 0.0070(9) -0.0009(10)
C22 0.0255(13) 0.0187(13) 0.0252(13) -0.0005(10) 0.0129(10) 0.0034(10)
C19 0.0216(12) 0.0129(12) 0.0175(12) 0.0030(9) 0.0099(10) 0.0011(9)
C2 0.0329(14) 0.0233(13) 0.0197(13) -0.0045(10) 0.0113(11) -0.0010(11)
C36 0.0314(14) 0.0196(13) 0.0232(13) 0.0018(10) 0.0058(11) 0.0036(11)
C31 0.0213(12) 0.0139(11) 0.0132(11) 0.0003(9) 0.0085(9) 0.0010(9)
C1 0.0257(12) 0.0151(12) 0.0150(11) -0.0003(9) 0.0081(10) 0.0000(10)
C4 0.0288(13) 0.0181(13) 0.0213(13) -0.0001(10) 0.0107(10) 0.0023(10)
C17 0.0324(14) 0.0202(13) 0.0255(13) -0.0002(11) 0.0147(11) -0.0054(11)
C33 0.0247(12) 0.0128(11) 0.0175(12) 0.0031(9) 0.0060(10) -0.0009(9)
C35 0.0227(12) 0.0187(13) 0.0232(13) 0.0039(10) 0.0007(10) 0.0007(10)
C8 0.0389(16) 0.0287(15) 0.0165(13) 0.0078(11) 0.0064(11) 0.0049(12)
C16 0.0342(15) 0.0204(13) 0.0298(14) 0.0018(11) 0.0114(12) -0.0104(11)
C24 0.0321(14) 0.0201(13) 0.0187(12) -0.0015(10) 0.0093(11) -0.0013(11)
C5 0.0198(11) 0.0116(11) 0.0171(12) 0.0006(9) 0.0071(9) 0.0000(9)
C34 0.0267(13) 0.0213(13) 0.0161(12) 0.0013(10) -0.0008(10) 0.0011(10)
C14 0.0251(12) 0.0155(12) 0.0169(11) 0.0004(9) 0.0066(10) 0.0004(10)
C39 0.0363(17) 0.0405(19) 0.0393(18) -0.0126(15) 0.0000(14) 0.0140(15)
C10 0.0462(18) 0.0287(15) 0.0280(15) 0.0076(12) 0.0183(13) 0.0074(13)
C20 0.0238(12) 0.0174(13) 0.0205(12) 0.0019(10) 0.0135(10) -0.0009(10)
C7 0.0237(12) 0.0164(12) 0.0189(12) 0.0018(9) 0.0055(10) 0.0023(10)
C27 0.0191(11) 0.0186(12) 0.0143(11) -0.0019(9) 0.0074(9) 0.0013(9)
C25 0.0345(15) 0.0225(14) 0.0237(13) 0.0041(11) 0.0116(11) -0.0008(11)
C29 0.0258(13) 0.0174(12) 0.0230(13) -0.0036(10) 0.0112(10) -0.0076(10)
C3 0.0320(14) 0.0207(13) 0.0261(14) -0.0042(11) 0.0156(11) 0.0042(11)
C9 0.0432(17) 0.0236(14) 0.0265(14) 0.0068(11) 0.0146(12) 0.0038(12)
C37 0.0273(13) 0.0211(14) 0.0269(14) -0.0002(11) 0.0017(11) 0.0014(11)
C26 0.0438(18) 0.0317(17) 0.0334(16) 0.0071(13) 0.0114(14) -0.0107(14)
C12 0.053(2) 0.056(3) 0.057(2) 0.018(2) 0.0252(19) 0.0040(19)
C13 0.051(2) 0.057(2) 0.058(2) 0.003(2) 0.0158(19) -0.0138(19)
C38 0.0440(18) 0.0365(17) 0.0303(16) -0.0028(13) 0.0070(13) 0.0110(14)

loop_
_atom_type_symbol
_atom_type_description
_atom_type_scat_dispersion_real
_atom_type_scat_dispersion_imag
_atom_type_scat_source
C C 0.0181 0.0091 'International Tables Vol C Tables 4.2.6.8 and 6.1.1.4'
H H 0.0000 0.0000 'International Tables Vol C Tables 4.2.6.8 and 6.1.1.4'
N N 0.0311 0.0180 'International Tables Vol C Tables 4.2.6.8 and 6.1.1.4'
F F 0.0727 0.0534 'International Tables Vol C Tables 4.2.6.8 and 6.1.1.4'
P P 0.2955 0.4335 'International Tables Vol C Tables 4.2.6.8 and 6.1.1.4'
Ru Ru 0.0552 3.2960 'International Tables Vol C Tables 4.2.6.8 and 6.1.1.4'

loop_
_geom_angle_atom_site_label_1
_geom_angle_atom_site_label_2
_geom_angle_atom_site_label_3
_geom_angle
N2 Ru1 N6 92.59(8)
N2 Ru1 N10 174.13(8)
N6 Ru1 N10 92.20(8)
N2 Ru1 N5 85.80(8)
N6 Ru1 N5 78.55(8)
N10 Ru1 N5 98.48(8)
N2 Ru1 N9 97.66(8)
N6 Ru1 N9 96.92(8)
N10 Ru1 N9 78.38(8)
N5 Ru1 N9 174.46(8)
N2 Ru1 N1 78.44(8)
N6 Ru1 N1 169.05(8)
N10 Ru1 N1 97.15(8)
N5 Ru1 N1 94.39(8)
N9 Ru1 N1 90.55(8)
F23 P2 F25 90.44(13)
F23 P2 F22 90.19(13)
F25 P2 F22 179.32(13)
F23 P2 F26 179.29(14)
F25 P2 F26 90.15(12)
F22 P2 F26 89.22(13)
F23 P2 F21 89.49(11)
F25 P2 F21 89.99(9)
F22 P2 F21 90.27(10)
F26 P2 F21 90.12(10)
F23 P2 F24 91.02(11)
F25 P2 F24 89.53(9)
F22 P2 F24 90.21(10)
F26 P2 F24 89.38(11)
F21 P2 F24 179.30(10)
F14 P1 F11 179.55(14)
F14 P1 F15 90.94(16)
F11 P1 F15 89.43(15)
F14 P1 F12 89.88(15)
F11 P1 F12 89.75(14)
F15 P1 F12 179.12(15)
F14 P1 F16 89.59(12)
F11 P1 F16 90.68(13)
F15 P1 F16 89.22(11)
F12 P1 F16 90.49(10)
F14 P1 F13 90.65(13)
F11 P1 F13 89.07(14)
F15 P1 F13 92.24(12)
F12 P1 F13 88.04(11)
F16 P1 F13 178.52(11)
C33 N12 N11 112.2(2)
C33 N12 C34 128.0(2)
N11 N12 C34 119.7(2)
C27 N9 C31 117.6(2)
C27 N9 Ru1 126.05(17)
C31 N9 Ru1 116.31(16)
C20 N8 N7 112.9(2)
C20 N8 C21 127.1(2)
N7 N8 C21 119.1(2)
C1 N1 C5 117.7(2)
C1 N1 Ru1 126.43(17)
C5 N1 Ru1 115.77(16)
N2 N3 N4 104.9(2)
N10 N11 N12 105.45(19)
C14 N5 C18 118.0(2)
C14 N5 Ru1 125.97(17)
C18 N5 Ru1 115.91(17)
N3 N4 C7 112.9(2)
N3 N4 C8 117.6(2)
C7 N4 C8 128.9(2)
N3 N2 C6 110.7(2)
N3 N2 Ru1 132.35(16)
C6 N2 Ru1 116.37(16)
N6 N7 N8 104.81(19)
N8 C21 C22 110.8(2)
N8 C21 H21A 109.5
C22 C21 H21A 109.5
N8 C21 H21B 109.5
C22 C21 H21B 109.5
H21A C21 H21B 108.1
C12 C11 C10 114.7(3)
C12 C11 H11A 108.6
C10 C11 H11A 108.6
C12 C11 H11B 108.6
C10 C11 H11B 108.6
H11A C11 H11B 107.6
N11 N10 C32 110.4(2)
N11 N10 Ru1 134.55(16)
C32 N10 Ru1 115.08(16)
N5 C18 C17 122.4(2)
N5 C18 C19 112.6(2)
C17 C18 C19 125.0(2)
N2 C6 C7 107.5(2)
N2 C6 C5 116.0(2)
C7 C6 C5 136.2(2)
C22 C23 C24 113.8(2)
C22 C23 H23A 108.8
C24 C23 H23A 108.8
C22 C23 H23B 108.8
C24 C23 H23B 108.8
H23A C23 H23B 107.7
N7 N6 C19 110.7(2)
N7 N6 Ru1 133.86(16)
C19 N6 Ru1 115.31(16)
C14 C15 C16 119.6(2)
C14 C15 H15 120.2
C16 C15 H15 120.2
C31 C30 C29 118.8(2)
C31 C30 H30 120.6
C29 C30 H30 120.6
N10 C32 C33 107.0(2)
N10 C32 C31 117.0(2)
C33 C32 C31 136.0(2)
C27 C28 C29 119.5(2)
C27 C28 H28 120.2
C29 C28 H28 120.2
C23 C22 C21 114.8(2)
C23 C22 H22A 108.6
C21 C22 H22A 108.6
C23 C22 H22B 108.6
C21 C22 H22B 108.6
H22A C22 H22B 107.5
N6 C19 C20 107.4(2)
N6 C19 C18 117.1(2)
C20 C19 C18 135.5(2)
C3 C2 C1 119.4(3)
C3 C2 H2 120.3
C1 C2 H2 120.3
C35 C36 C37 113.4(2)
C35 C36 H36A 108.9
C37 C36 H36A 108.9
C35 C36 H36B 108.9
C37 C36 H36B 108.9
H36A C36 H36B 107.7
N9 C31 C30 122.8(2)
N9 C31 C32 113.2(2)
C30 C31 C32 124.0(2)
N1 C1 C2 122.8(2)
N1 C1 H1 118.6
C2 C1 H1 118.6
C5 C4 C3 119.3(3)
C5 C4 H4 120.3
C3 C4 H4 120.3
C18 C17 C16 119.2(2)
C18 C17 H17 120.4
C16 C17 H17 120.4
N12 C33 C32 105.0(2)
N12 C33 H33 127.5
C32 C33 H33 127.5
C36 C35 C34 113.7(2)
C36 C35 H35A 108.8
C34 C35 H35A 108.8
C36 C35 H35B 108.8
C34 C35 H35B 108.8
H35A C35 H35B 107.7
N4 C8 C9 110.1(2)
N4 C8 H8A 109.6
C9 C8 H8A 109.6
N4 C8 H8B 109.6
C9 C8 H8B 109.6
H8A C8 H8B 108.1
C17 C16 C15 118.6(3)
C17 C16 H16 120.7
C15 C16 H16 120.7
C25 C24 C23 112.8(2)
C25 C24 H24A 109.0
C23 C24 H24A 109.0
C25 C24 H24B 109.0
C23 C24 H24B 109.0
H24A C24 H24B 107.8
N1 C5 C4 121.9(2)
N1 C5 C6 113.4(2)
C4 C5 C6 124.6(2)
N12 C34 C35 113.0(2)
N12 C34 H34A 109.0
C35 C34 H34A 109.0
N12 C34 H34B 109.0
C35 C34 H34B 109.0
H34A C34 H34B 107.8
N5 C14 C15 122.3(2)
N5 C14 H14 118.9
C15 C14 H14 118.9
C38 C39 H39A 109.5
C38 C39 H39B 109.5
H39A C39 H39B 109.5
C38 C39 H39C 109.5
H39A C39 H39C 109.5
H39B C39 H39C 109.5
C9 C10 C11 111.2(3)
C9 C10 H10A 109.4
C11 C10 H10A 109.4
C9 C10 H10B 109.4
C11 C10 H10B 109.4
H10A C10 H10B 108.0
N8 C20 C19 104.2(2)
N8 C20 H20 127.9
C19 C20 H20 127.9
N4 C7 C6 104.0(2)
N4 C7 H7 128.0
C6 C7 H7 128.0
N9 C27 C28 122.4(2)
N9 C27 H27 118.8
C28 C27 H27 118.8
C24 C25 C26 112.7(2)
C24 C25 H25A 109.0
C26 C25 H25A 109.0
C24 C25 H25B 109.0
C26 C25 H25B 109.0
H25A C25 H25B 107.8
C28 C29 C30 118.7(2)
C28 C29 H29 120.6
C30 C29 H29 120.6
C2 C3 C4 118.8(2)
C2 C3 H3 120.6
C4 C3 H3 120.6
C10 C9 C8 113.1(3)
C10 C9 H9A 109.0
C8 C9 H9A 109.0
C10 C9 H9B 109.0
C8 C9 H9B 109.0
H9A C9 H9B 107.8
C38 C37 C36 112.8(2)
C38 C37 H37A 109.0
C36 C37 H37A 109.0
C38 C37 H37B 109.0
C36 C37 H37B 109.0
H37A C37 H37B 107.8
C25 C26 H26A 109.5
C25 C26 H26B 109.5
H26A C26 H26B 109.5
C25 C26 H26C 109.5
H26A C26 H26C 109.5
H26B C26 H26C 109.5
C13 C12 C11 112.1(3)
C13 C12 H12A 109.2
C11 C12 H12A 109.2
C13 C12 H12B 109.2
C11 C12 H12B 109.2
H12A C12 H12B 107.9
C12 C13 H13A 109.5
C12 C13 H13B 109.5
H13A C13 H13B 109.5
C12 C13 H13C 109.5
H13A C13 H13C 109.5
H13B C13 H13C 109.5
C37 C38 C39 113.8(3)
C37 C38 H38A 108.8
C39 C38 H38A 108.8
C37 C38 H38B 108.8
C39 C38 H38B 108.8
H38A C38 H38B 107.7

loop_
_geom_bond_atom_site_label_1
_geom_bond_atom_site_label_2
_geom_bond_distance
Ru1 N2 2.019(2)
Ru1 N6 2.029(2)
Ru1 N10 2.045(2)
Ru1 N5 2.081(2)
Ru1 N9 2.086(2)
Ru1 N1 2.087(2)
P2 F23 1.584(2)
P2 F25 1.5940(18)
P2 F22 1.5970(18)
P2 F26 1.598(2)
P2 F21 1.6008(16)
P2 F24 1.6014(17)
P1 F14 1.579(2)
P1 F11 1.583(2)
P1 F15 1.584(2)
P1 F12 1.5951(19)
P1 F16 1.598(2)
P1 F13 1.598(2)
N12 C33 1.340(3)
N12 N11 1.350(3)
N12 C34 1.475(3)
N9 C27 1.353(3)
N9 C31 1.360(3)
N8 C20 1.342(3)
N8 N7 1.344(3)
N8 C21 1.477(3)
N1 C1 1.347(3)
N1 C5 1.361(3)
N3 N2 1.314(3)
N3 N4 1.347(3)
N11 N10 1.317(3)
N5 C14 1.347(3)
N5 C18 1.363(3)
N4 C7 1.349(3)
N4 C8 1.470(3)
N2 C6 1.367(3)
N7 N6 1.319(3)
C21 C22 1.525(4)
C21 H21A 0.9700
C21 H21B 0.9700
C11 C12 1.508(5)
C11 C10 1.537(5)
C11 H11A 0.9700
C11 H11B 0.9700
N10 C32 1.372(3)
C18 C17 1.385(4)
C18 C19 1.458(3)
C6 C7 1.372(4)
C6 C5 1.457(3)
C23 C22 1.524(4)
C23 C24 1.527(4)
C23 H23A 0.9700
C23 H23B 0.9700
N6 C19 1.360(3)
C15 C14 1.386(4)
C15 C16 1.390(4)
C15 H15 0.9300
C30 C31 1.385(4)
C30 C29 1.391(4)
C30 H30 0.9300
C32 C33 1.374(4)
C32 C31 1.451(4)
C28 C27 1.384(4)
C28 C29 1.387(4)
C28 H28 0.9300
C22 H22A 0.9700
C22 H22B 0.9700
C19 C20 1.375(4)
C2 C3 1.375(4)
C2 C1 1.382(4)
C2 H2 0.9300
C36 C35 1.519(4)
C36 C37 1.535(4)
C36 H36A 0.9700
C36 H36B 0.9700
C1 H1 0.9300
C4 C5 1.387(4)
C4 C3 1.387(4)
C4 H4 0.9300
C17 C16 1.387(4)
C17 H17 0.9300
C33 H33 0.9300
C35 C34 1.521(4)
C35 H35A 0.9700
C35 H35B 0.9700
C8 C9 1.531(4)
C8 H8A 0.9700
C8 H8B 0.9700
C16 H16 0.9300
C24 C25 1.520(4)
C24 H24A 0.9700
C24 H24B 0.9700
C34 H34A 0.9700
C34 H34B 0.9700
C14 H14 0.9300
C39 C38 1.519(4)
C39 H39A 0.9600
C39 H39B 0.9600
C39 H39C 0.9600
C10 C9 1.521(4)
C10 H10A 0.9700
C10 H10B 0.9700
C20 H20 0.9300
C7 H7 0.9300
C27 H27 0.9300
C25 C26 1.524(4)
C25 H25A 0.9700
C25 H25B 0.9700
C29 H29 0.9300
C3 H3 0.9300
C9 H9A 0.9700
C9 H9B 0.9700
C37 C38 1.517(4)
C37 H37A 0.9700
C37 H37B 0.9700
C26 H26A 0.9600
C26 H26B 0.9600
C26 H26C 0.9600
C12 C13 1.486(6)
C12 H12A 0.9700
C12 H12B 0.9700
C13 H13A 0.9600
C13 H13B 0.9600
C13 H13C 0.9600
C38 H38A 0.9700
C38 H38B 0.9700
